data_7062019
loop_
_publ_author_name
'Panigrahi, Gopabandhu'
'Yadav, Sweta'
'Jana, Subhendu'
'Ghosh, Arghya'
'Niranjan, Manish K.'
'Prakash, Jai'

_publ_section_title
;
 Syntheses and characterization of two new layered ternary chalcogenides
 NaScQ2 (Q = Se and Te)
;
_journal_issue 46
_journal_name_full 'New Journal of Chemistry'
_journal_page_first 22076
_journal_page_last 22087
_journal_paper_doi 10.1039/D2NJ04783G
_journal_volume 46
_journal_year 2022
_chemical_formula_sum 'Na Sc Se2'
_chemical_formula_weight 225.87
_space_group_crystal_system trigonal
_space_group_IT_number 166
_space_group_name_Hall '-R 3 2"'
_space_group_name_H-M_alt 'R -3 m :H'
_audit_creation_method SHELXL-2019/1
_audit_update_record
;
2022-09-25 deposited with the CCDC.	2022-10-25 downloaded from the CCDC.
;
_cell_angle_alpha 90
_cell_angle_beta 90
_cell_angle_gamma 120
_cell_formula_units_Z 3
_cell_length_a 3.9191(6)
_cell_length_b 3.9191(6)
_cell_length_c 20.708(5)
_cell_measurement_reflns_used 920
_cell_measurement_temperature 298(2)
_cell_measurement_theta_max 30.05
_cell_measurement_theta_min 2.95
_cell_volume 275.45(9)
_computing_cell_refinement 'Bruker SAINT'
_computing_data_collection 'Bruker APEX2'
_computing_data_reduction 'Bruker SAINT, SADABS and XPREP'
_computing_structure_refinement 'SHELXL-2019/1 (Sheldrick, 2019)'
_computing_structure_solution 'SHELXT 2014/5 (Sheldrick, 2014)'
_diffrn_ambient_temperature 298(2)
_diffrn_measured_fraction_theta_full 1.000
_diffrn_measured_fraction_theta_max 1.000
_diffrn_measurement_device_type 'Bruker APEX-II CCD'
_diffrn_measurement_method '\f and \w scans'
_diffrn_radiation_type MoK\a
_diffrn_radiation_wavelength 0.71073
_diffrn_reflns_av_R_equivalents 0.0495
_diffrn_reflns_av_unetI/netI 0.0235
_diffrn_reflns_Laue_measured_fraction_full 1.000
_diffrn_reflns_Laue_measured_fraction_max 1.000
_diffrn_reflns_limit_h_max 5
_diffrn_reflns_limit_h_min -5
_diffrn_reflns_limit_k_max 3
_diffrn_reflns_limit_k_min -5
_diffrn_reflns_limit_l_max 28
_diffrn_reflns_limit_l_min -28
_diffrn_reflns_number 1178
_diffrn_reflns_point_group_measured_fraction_full 1.000
_diffrn_reflns_point_group_measured_fraction_max 1.000
_diffrn_reflns_theta_full 25.242
_diffrn_reflns_theta_max 30.269
_diffrn_reflns_theta_min 2.951
_diffrn_source 'fine-focus seald tube'
_exptl_absorpt_coefficient_mu 21.669
_exptl_absorpt_correction_T_max 0.7460
_exptl_absorpt_correction_T_min 0.3248
_exptl_absorpt_correction_type multi-scan
_exptl_absorpt_process_details 'multi-scan (SADABS" Sheldrick, 2016/2)'
_exptl_crystal_colour Yellow
_exptl_crystal_density_diffrn 4.085
_exptl_crystal_description Block
_exptl_crystal_F_000 300
_exptl_crystal_size_max 0.125
_exptl_crystal_size_mid 0.087
_exptl_crystal_size_min 0.065
_refine_diff_density_max 1.139
_refine_diff_density_min -0.467
_refine_diff_density_rms 0.146
_refine_ls_extinction_method none
_refine_ls_goodness_of_fit_ref 1.240
_refine_ls_hydrogen_treatment undef
_refine_ls_matrix_type full
_refine_ls_number_parameters 8
_refine_ls_number_reflns 133
_refine_ls_number_restraints 0
_refine_ls_restrained_S_all 1.240
_refine_ls_R_factor_all 0.0176
_refine_ls_R_factor_gt 0.0168
_refine_ls_shift/su_max 0.000
_refine_ls_shift/su_mean 0.000
_refine_ls_structure_factor_coef Fsqd
_refine_ls_weighting_details 'w=1/[\s^2^(Fo^2^)+(0.0205P)^2^] where P=(Fo^2^+2Fc^2^)/3'
_refine_ls_weighting_scheme calc
_refine_ls_wR_factor_gt 0.0425
_refine_ls_wR_factor_ref 0.0427
_reflns_Friedel_coverage 0.000
_reflns_number_gt 130
_reflns_number_total 133
_reflns_threshold_expression 'I > 2\s(I)'
_cod_data_source_file d2nj04783g2.cif
_cod_data_source_block NaScSe2_final2
_cod_depositor_comments 'Adding full bibliography for 7062019--7062020.cif.'
_cod_original_cell_volume 275.45(11)
_cod_database_code 7062019
_shelx_shelxl_version_number 2019/1
_shelx_space_group_comment
;
The symmetry employed for this shelxl refinement is uniquely defined
by the following loop, which should always be used as a source of
symmetry information in preference to the above space-group names.
They are only intended as comments.
;

loop_
_space_group_symop_operation_xyz
'x, y, z'
'-y, x-y, z'
'-x+y, -x, z'
'y, x, -z'
'x-y, -y, -z'
'-x, -x+y, -z'
'x+2/3, y+1/3, z+1/3'
'-y+2/3, x-y+1/3, z+1/3'
'-x+y+2/3, -x+1/3, z+1/3'
'y+2/3, x+1/3, -z+1/3'
'x-y+2/3, -y+1/3, -z+1/3'
'-x+2/3, -x+y+1/3, -z+1/3'
'x+1/3, y+2/3, z+2/3'
'-y+1/3, x-y+2/3, z+2/3'
'-x+y+1/3, -x+2/3, z+2/3'
'y+1/3, x+2/3, -z+2/3'
'x-y+1/3, -y+2/3, -z+2/3'
'-x+1/3, -x+y+2/3, -z+2/3'
'-x, -y, -z'
'y, -x+y, -z'
'x-y, x, -z'
'-y, -x, z'
'-x+y, y, z'
'x, x-y, z'
'-x+2/3, -y+1/3, -z+1/3'
'y+2/3, -x+y+1/3, -z+1/3'
'x-y+2/3, x+1/3, -z+1/3'
'-y+2/3, -x+1/3, z+1/3'
'-x+y+2/3, y+1/3, z+1/3'
'x+2/3, x-y+1/3, z+1/3'
'-x+1/3, -y+2/3, -z+2/3'
'y+1/3, -x+y+2/3, -z+2/3'
'x-y+1/3, x+2/3, -z+2/3'
'-y+1/3, -x+2/3, z+2/3'
'-x+y+1/3, y+2/3, z+2/3'
'x+1/3, x-y+2/3, z+2/3'

loop_
_atom_site_label
_atom_site_type_symbol
_atom_site_fract_x
_atom_site_fract_y
_atom_site_fract_z
_atom_site_U_iso_or_equiv
_atom_site_adp_type
_atom_site_occupancy
_atom_site_site_symmetry_order
_atom_site_calc_flag
_atom_site_refinement_flags_posn
_atom_site_refinement_flags_adp
_atom_site_refinement_flags_occupancy
_atom_site_disorder_assembly
_atom_site_disorder_group
Na01 Na 0.000000 0.000000 0.000000 0.0243(7) Uani 1 12 d S T P . .
Sc01 Sc 0.000000 0.000000 0.500000 0.0135(3) Uani 1 12 d S T P . .
Se01 Se 0.000000 0.000000 0.23958(2) 0.01319(18) Uani 1 6 d S T P . .

loop_
_atom_site_aniso_label
_atom_site_aniso_U_11
_atom_site_aniso_U_22
_atom_site_aniso_U_33
_atom_site_aniso_U_23
_atom_site_aniso_U_13
_atom_site_aniso_U_12
Na01 0.0247(9) 0.0247(9) 0.0234(16) 0.000 0.000 0.0123(4)
Sc01 0.0115(3) 0.0115(3) 0.0174(6) 0.000 0.000 0.00577(17)
Se01 0.01196(19) 0.01196(19) 0.0157(3) 0.000 0.000 0.00598(10)

loop_
_atom_type_symbol
_atom_type_description
_atom_type_scat_dispersion_real
_atom_type_scat_dispersion_imag
_atom_type_scat_source
Na Na 0.0362 0.0249 'International Tables Vol C Tables 4.2.6.8 and 6.1.1.4'
Sc Sc 0.2519 0.3716 'International Tables Vol C Tables 4.2.6.8 and 6.1.1.4'
Se Se -0.0929 2.2259 'International Tables Vol C Tables 4.2.6.8 and 6.1.1.4'

loop_
_geom_angle_atom_site_label_1
_geom_angle_atom_site_label_2
_geom_angle_atom_site_label_3
_geom_angle
_geom_angle_site_symmetry_1
_geom_angle_site_symmetry_3
_geom_angle_publ_flag
Se01 Na01 Se01 180.000(13) 25 13_444 ?
Se01 Na01 Se01 82.182(16) 25 25_445 ?
Se01 Na01 Se01 97.818(16) 13_444 25_445 ?
Se01 Na01 Se01 97.818(16) 25 13_554 ?
Se01 Na01 Se01 82.182(16) 13_444 13_554 ?
Se01 Na01 Se01 180.000(13) 25_445 13_554 ?
Se01 Na01 Se01 82.182(16) 25 25_455 ?
Se01 Na01 Se01 97.818(16) 13_444 25_455 ?
Se01 Na01 Se01 82.182(16) 25_445 25_455 ?
Se01 Na01 Se01 97.818(16) 13_554 25_455 ?
Se01 Na01 Se01 97.818(16) 25 13_544 ?
Se01 Na01 Se01 82.182(16) 13_444 13_544 ?
Se01 Na01 Se01 97.818(16) 25_445 13_544 ?
Se01 Na01 Se01 82.182(16) 13_554 13_544 ?
Se01 Na01 Se01 180.000(13) 25_455 13_544 ?
Se01 Na01 Na01 131.091(8) 25 1_445 ?
Se01 Na01 Na01 48.909(8) 13_444 1_445 ?
Se01 Na01 Na01 48.909(8) 25_445 1_445 ?
Se01 Na01 Na01 131.091(8) 13_554 1_445 ?
Se01 Na01 Na01 90.0 25_455 1_445 ?
Se01 Na01 Na01 90.0 13_544 1_445 ?
Se01 Na01 Na01 48.909(8) 25 1_665 ?
Se01 Na01 Na01 131.091(8) 13_444 1_665 ?
Se01 Na01 Na01 131.091(8) 25_445 1_665 ?
Se01 Na01 Na01 48.909(8) 13_554 1_665 ?
Se01 Na01 Na01 90.0 25_455 1_665 ?
Se01 Na01 Na01 90.0 13_544 1_665 ?
Na01 Na01 Na01 180.0 1_445 1_665 ?
Se01 Na01 Na01 90.0 25 1_545 ?
Se01 Na01 Na01 90.0 13_444 1_545 ?
Se01 Na01 Na01 48.909(8) 25_445 1_545 ?
Se01 Na01 Na01 131.091(8) 13_554 1_545 ?
Se01 Na01 Na01 131.091(8) 25_455 1_545 ?
Se01 Na01 Na01 48.909(8) 13_544 1_545 ?
Na01 Na01 Na01 60.0 1_445 1_545 ?
Na01 Na01 Na01 120.0 1_665 1_545 ?
Se01 Na01 Na01 48.909(8) 25 1_655 ?
Se01 Na01 Na01 131.091(8) 13_444 1_655 ?
Se01 Na01 Na01 90.0 25_445 1_655 ?
Se01 Na01 Na01 90.0 13_554 1_655 ?
Se01 Na01 Na01 131.091(8) 25_455 1_655 ?
Se01 Na01 Na01 48.909(8) 13_544 1_655 ?
Na01 Na01 Na01 120.0 1_445 1_655 ?
Na01 Na01 Na01 60.0 1_665 1_655 ?
Na01 Na01 Na01 60.0 1_545 1_655 ?
Se01 Na01 Na01 131.091(8) 25 1_455 ?
Se01 Na01 Na01 48.909(8) 13_444 1_455 ?
Se01 Na01 Na01 90.0 25_445 1_455 ?
Se01 Na01 Na01 90.0 13_554 1_455 ?
Se01 Na01 Na01 48.909(8) 25_455 1_455 ?
Se01 Na01 Na01 131.091(8) 13_544 1_455 ?
Na01 Na01 Na01 60.0 1_445 1_455 ?
Na01 Na01 Na01 120.0 1_665 1_455 ?
Na01 Na01 Na01 120.0 1_545 1_455 ?
Na01 Na01 Na01 180.0 1_655 1_455 ?
Se01 Na01 Na01 90.0 25 1_565 ?
Se01 Na01 Na01 90.0 13_444 1_565 ?
Se01 Na01 Na01 131.091(8) 25_445 1_565 ?
Se01 Na01 Na01 48.909(8) 13_554 1_565 ?
Se01 Na01 Na01 48.909(8) 25_455 1_565 ?
Se01 Na01 Na01 131.091(8) 13_544 1_565 ?
Na01 Na01 Na01 120.0 1_445 1_565 ?
Na01 Na01 Na01 60.0 1_665 1_565 ?
Na01 Na01 Na01 180.0 1_545 1_565 ?
Na01 Na01 Na01 120.0 1_655 1_565 ?
Na01 Na01 Na01 60.0 1_455 1_565 ?
Se01 Sc01 Se01 180.0 31_445 7 ?
Se01 Sc01 Se01 92.166(15) 31_445 31 ?
Se01 Sc01 Se01 87.834(15) 7 31 ?
Se01 Sc01 Se01 87.834(15) 31_445 7_445 ?
Se01 Sc01 Se01 92.166(15) 7 7_445 ?
Se01 Sc01 Se01 180.0 31 7_445 ?
Se01 Sc01 Se01 87.835(16) 31_445 7_455 ?
Se01 Sc01 Se01 92.165(15) 7 7_455 ?
Se01 Sc01 Se01 87.835(15) 31 7_455 ?
Se01 Sc01 Se01 92.165(15) 7_445 7_455 ?
Se01 Sc01 Se01 92.165(15) 31_445 31_545 ?
Se01 Sc01 Se01 87.835(16) 7 31_545 ?
Se01 Sc01 Se01 92.165(15) 31 31_545 ?
Se01 Sc01 Se01 87.835(15) 7_445 31_545 ?
Se01 Sc01 Se01 180.000(16) 7_455 31_545 ?
Sc01 Se01 Sc01 92.166(16) 13_444 13_554 ?
Sc01 Se01 Sc01 92.166(16) 13_444 13_544 ?
Sc01 Se01 Sc01 92.166(15) 13_554 13_544 ?
Sc01 Se01 Na01 173.088(15) 13_444 7 ?
Sc01 Se01 Na01 92.627(11) 13_554 7 ?
Sc01 Se01 Na01 92.627(11) 13_544 7 ?
Sc01 Se01 Na01 92.627(11) 13_444 7_445 ?
Sc01 Se01 Na01 173.088(15) 13_554 7_445 ?
Sc01 Se01 Na01 92.627(11) 13_544 7_445 ?
Na01 Se01 Na01 82.182(16) 7 7_445 ?
Sc01 Se01 Na01 92.627(11) 13_444 7_455 ?
Sc01 Se01 Na01 92.627(11) 13_554 7_455 ?
Sc01 Se01 Na01 173.088(15) 13_544 7_455 ?
Na01 Se01 Na01 82.182(16) 7 7_455 ?
Na01 Se01 Na01 82.182(16) 7_445 7_455 ?

loop_
_geom_bond_atom_site_label_1
_geom_bond_atom_site_label_2
_geom_bond_distance
_geom_bond_site_symmetry_2
_geom_bond_publ_flag
Na01 Se01 2.9814(5) 25 ?
Na01 Se01 2.9814(5) 13_444 ?
Na01 Se01 2.9814(5) 25_445 ?
Na01 Se01 2.9814(5) 13_554 ?
Na01 Se01 2.9814(5) 25_455 ?
Na01 Se01 2.9814(5) 13_544 ?
Na01 Na01 3.9191(6) 1_445 ?
Na01 Na01 3.9191(6) 1_665 ?
Na01 Na01 3.9191(6) 1_545 ?
Na01 Na01 3.9191(6) 1_655 ?
Na01 Na01 3.9191(6) 1_455 ?
Na01 Na01 3.9191(6) 1_565 ?
Sc01 Se01 2.7203(4) 31_445 ?
Sc01 Se01 2.7203(4) 7 ?
Sc01 Se01 2.7203(4) 31 ?
Sc01 Se01 2.7203(4) 7_445 ?
Sc01 Se01 2.7203(4) 7_455 ?
Sc01 Se01 2.7203(4) 31_545 ?
